data_1505220
loop_
_publ_author_name
'Valladares, Mar\'ia Guadalupe'
'Rios, Mar\'ia Yolanda'

_publ_section_title
;
 Iridoids from Crescentia alata.
;
_journal_issue 1
_journal_name_full 'Journal of natural products'
_journal_page_first 100
_journal_page_last 102
_journal_paper_doi 10.1021/np060499w
_journal_volume 70
_journal_year 2007
_chemical_formula_sum 'C9 H14 O6'
_chemical_formula_weight 218.20
_chemical_name_systematic
; 
 ? 
;
_space_group_IT_number 4
_symmetry_cell_setting monoclinic
_symmetry_space_group_name_Hall 'P 2yb'
_symmetry_space_group_name_H-M 'P 1 21 1'
_atom_sites_solution_hydrogens geom
_atom_sites_solution_primary direct
_atom_sites_solution_secondary difmap
_audit_creation_method SHELXL-97
_cell_angle_alpha 90.00
_cell_angle_beta 98.6820(10)
_cell_angle_gamma 90.00
_cell_formula_units_Z 2
_cell_length_a 8.7505(9)
_cell_length_b 5.1734(5)
_cell_length_c 10.6057(11)
_cell_measurement_temperature 273(2)
_cell_volume 474.62(8)
_computing_cell_refinement 'Bruker SMART'
_computing_data_collection 'Bruker SMART'
_computing_data_reduction 'Bruker SAINT'
_computing_molecular_graphics 'Bruker SHELXTL'
_computing_publication_material 'Bruker SHELXTL'
_computing_structure_refinement 'SHELXL-97 (Sheldrick, 1997)'
_computing_structure_solution 'SHELXS-97 (Sheldrick, 1990)'
_diffrn_ambient_temperature 273(2)
_diffrn_measured_fraction_theta_full 1.000
_diffrn_measured_fraction_theta_max 1.000
_diffrn_measurement_device_type 'CCD area detector'
_diffrn_measurement_method 'phi and omega scans'
_diffrn_radiation_monochromator graphite
_diffrn_radiation_source 'fine-focus sealed tube'
_diffrn_radiation_type MoK\a
_diffrn_radiation_wavelength 0.71073
_diffrn_reflns_av_R_equivalents 0.0200
_diffrn_reflns_av_sigmaI/netI 0.0222
_diffrn_reflns_limit_h_max 10
_diffrn_reflns_limit_h_min -10
_diffrn_reflns_limit_k_max 6
_diffrn_reflns_limit_k_min -6
_diffrn_reflns_limit_l_max 12
_diffrn_reflns_limit_l_min -12
_diffrn_reflns_number 4588
_diffrn_reflns_theta_full 25.00
_diffrn_reflns_theta_max 25.00
_diffrn_reflns_theta_min 1.94
_exptl_absorpt_coefficient_mu 0.129
_exptl_absorpt_correction_type none
_exptl_crystal_density_diffrn 1.527
_exptl_crystal_density_meas 0
_exptl_crystal_density_method 'not measured'
_exptl_crystal_F_000 232
_refine_diff_density_max 0.149
_refine_diff_density_min -0.179
_refine_diff_density_rms 0.044
_refine_ls_abs_structure_details 'Flack H D (1983), Acta Cryst. A39, 876-881'
_refine_ls_abs_structure_Flack 0.0(9)
_refine_ls_extinction_method none
_refine_ls_goodness_of_fit_ref 1.080
_refine_ls_hydrogen_treatment mixed
_refine_ls_matrix_type full
_refine_ls_number_parameters 140
_refine_ls_number_reflns 1673
_refine_ls_number_restraints 1
_refine_ls_restrained_S_all 1.080
_refine_ls_R_factor_all 0.0287
_refine_ls_R_factor_gt 0.0284
_refine_ls_shift/su_max 0.000
_refine_ls_shift/su_mean 0.000
_refine_ls_structure_factor_coef Fsqd
_refine_ls_weighting_details 'calc w=1/[\s^2^(Fo^2^)+(0.0485P)^2^+0.0485P] where P=(Fo^2^+2Fc^2^)/3'
_refine_ls_weighting_scheme calc
_refine_ls_wR_factor_gt 0.0746
_refine_ls_wR_factor_ref 0.0749
_reflns_number_gt 1647
_reflns_number_total 1673
_reflns_threshold_expression >2sigma(I)
_cod_data_source_file np060499wrom20061012_012436.cif
_cod_data_source_block 39leom
_cod_depositor_comments
;
The following automatic conversions were performed:

'_symmetry_cell_setting' value 'Monoclinic' changed to 'monoclinic'
according to /home/saulius/struct/CIF-dictionaries/cif_core.dic
dictionary named 'cif_core.dic' version 2.4.1 from 2010-06-29.

Automatic conversion script
Id: cif_fix_values 1715 2011-07-08 13:25:40Z adriana 
;
_cod_original_sg_symbol_H-M P2(1)
_cod_database_code 1505220

loop_
_symmetry_equiv_pos_as_xyz
'x, y, z'
'-x, y+1/2, -z'

loop_
_atom_site_label
_atom_site_type_symbol
_atom_site_fract_x
_atom_site_fract_y
_atom_site_fract_z
_atom_site_U_iso_or_equiv
_atom_site_adp_type
_atom_site_occupancy
_atom_site_symmetry_multiplicity
_atom_site_calc_flag
_atom_site_refinement_flags
O1 O 0.32363(13) 0.1582(3) 0.31560(12) 0.0487(4) Uani 1 1 d .
H1 H 0.2446 0.2151 0.2733 0.073 Uiso 1 1 calc R
O2 O 0.82095(12) 0.2483(2) 0.07475(10) 0.0339(3) Uani 1 1 d .
O3 O 1.06503(13) 0.3144(2) 0.14583(12) 0.0405(3) Uani 1 1 d .
O4 O 0.92880(14) -0.0973(2) 0.48081(11) 0.0385(3) Uani 1 1 d .
H4 H 0.9834 0.0200 0.5144 0.058 Uiso 1 1 calc R
O5 O 0.60895(13) -0.2538(2) 0.42701(10) 0.0353(3) Uani 1 1 d .
H5 H 0.6404 -0.2843 0.5023 0.053 Uiso 1 1 calc R
O6 O 0.59475(14) 0.3366(2) 0.23970(10) 0.0336(3) Uani 1 1 d .
H6 H 0.5719 0.4197 0.3000 0.050 Uiso 1 1 calc R
C1 C 0.69524(17) 0.0614(3) 0.05321(14) 0.0329(4) Uani 1 1 d .
H1A H 0.7175 -0.0629 -0.0100 0.039 Uiso 1 1 calc R
H1B H 0.6007 0.1509 0.0187 0.039 Uiso 1 1 calc R
C3 C 0.95684(16) 0.1659(3) 0.13552(14) 0.0294(3) Uani 1 1 d .
C4 C 0.96301(17) -0.1017(3) 0.18741(15) 0.0319(4) Uani 1 1 d .
H4A H 1.0578 -0.1244 0.2468 0.038 Uiso 1 1 calc R
H4B H 0.9637 -0.2243 0.1183 0.038 Uiso 1 1 calc R
C5 C 0.82436(15) -0.1558(3) 0.25540(13) 0.0254(3) Uani 1 1 d .
H5A H 0.8229 -0.3400 0.2767 0.030 Uiso 1 1 calc R
C6 C 0.82457(16) 0.0023(3) 0.37673(13) 0.0264(3) Uani 1 1 d .
H6A H 0.8542 0.1805 0.3605 0.032 Uiso 1 1 calc R
C7 C 0.65565(17) -0.0009(3) 0.39636(13) 0.0269(3) Uani 1 1 d .
H7 H 0.6345 0.1270 0.4597 0.032 Uiso 1 1 calc R
C8 C 0.57503(17) 0.0678(3) 0.26187(14) 0.0255(3) Uani 1 1 d .
C9 C 0.66910(16) -0.0830(3) 0.17301(13) 0.0257(3) Uani 1 1 d .
H9 H 0.6134 -0.2432 0.1469 0.031 Uiso 1 1 calc R
C10 C 0.40394(16) 0.0011(4) 0.23668(14) 0.0318(3) Uani 1 1 d .
H10A H 0.3634 0.0314 0.1476 0.038 Uiso 1 1 calc R
H10B H 0.3894 -0.1800 0.2553 0.038 Uiso 1 1 calc R

loop_
_atom_site_aniso_label
_atom_site_aniso_U_11
_atom_site_aniso_U_22
_atom_site_aniso_U_33
_atom_site_aniso_U_23
_atom_site_aniso_U_13
_atom_site_aniso_U_12
O1 0.0288(5) 0.0766(10) 0.0396(6) -0.0175(7) 0.0019(5) 0.0141(6)
O2 0.0313(5) 0.0338(6) 0.0373(5) 0.0101(5) 0.0070(4) 0.0010(5)
O3 0.0319(6) 0.0366(6) 0.0544(7) 0.0061(5) 0.0107(5) -0.0044(5)
O4 0.0365(6) 0.0372(7) 0.0367(6) 0.0040(5) -0.0111(5) 0.0005(5)
O5 0.0407(6) 0.0369(6) 0.0283(5) 0.0042(5) 0.0057(4) -0.0109(5)
O6 0.0427(6) 0.0225(5) 0.0359(6) -0.0001(5) 0.0072(5) 0.0016(5)
C1 0.0289(8) 0.0423(9) 0.0269(7) 0.0012(6) 0.0027(6) -0.0013(7)
C3 0.0286(7) 0.0312(8) 0.0305(7) 0.0000(6) 0.0113(6) 0.0011(7)
C4 0.0284(7) 0.0298(9) 0.0390(8) 0.0019(6) 0.0104(6) 0.0038(6)
C5 0.0246(6) 0.0216(7) 0.0301(7) 0.0021(6) 0.0045(5) 0.0001(5)
C6 0.0270(7) 0.0228(7) 0.0281(7) 0.0024(6) -0.0004(6) -0.0010(6)
C7 0.0290(7) 0.0272(8) 0.0247(6) -0.0038(6) 0.0043(5) -0.0031(6)
C8 0.0255(7) 0.0233(7) 0.0277(7) -0.0005(6) 0.0038(6) -0.0003(6)
C9 0.0255(7) 0.0254(8) 0.0257(7) -0.0019(6) 0.0026(5) -0.0022(6)
C10 0.0241(7) 0.0403(9) 0.0302(7) -0.0046(7) 0.0016(6) 0.0012(6)

loop_
_atom_type_symbol
_atom_type_description
_atom_type_scat_dispersion_real
_atom_type_scat_dispersion_imag
_atom_type_scat_source
C C 0.0033 0.0016 'International Tables Vol C Tables 4.2.6.8 and 6.1.1.4'
H H 0.0000 0.0000 'International Tables Vol C Tables 4.2.6.8 and 6.1.1.4'
O O 0.0106 0.0060 'International Tables Vol C Tables 4.2.6.8 and 6.1.1.4'

loop_
_geom_angle_atom_site_label_1
_geom_angle_atom_site_label_2
_geom_angle_atom_site_label_3
_geom_angle
C3 O2 C1 117.44(12)
O2 C1 C9 113.60(12)
O3 C3 O2 117.96(15)
O3 C3 C4 124.91(14)
O2 C3 C4 117.12(13)
C3 C4 C5 110.97(12)
C6 C5 C4 113.59(12)
C6 C5 C9 103.60(11)
C4 C5 C9 112.40(11)
O4 C6 C7 114.39(12)
O4 C6 C5 112.37(12)
C7 C6 C5 103.41(11)
O5 C7 C6 111.04(12)
O5 C7 C8 108.52(11)
C6 C7 C8 100.95(11)
O6 C8 C10 109.45(13)
O6 C8 C7 109.22(12)
C10 C8 C7 114.40(12)
O6 C8 C9 107.57(12)
C10 C8 C9 112.20(12)
C7 C8 C9 103.68(11)
C1 C9 C5 111.19(12)
C1 C9 C8 114.89(13)
C5 C9 C8 106.29(11)
O1 C10 C8 109.10(12)

loop_
_geom_bond_atom_site_label_1
_geom_bond_atom_site_label_2
_geom_bond_distance
O1 C10 1.4254(19)
O2 C3 1.3340(19)
O2 C1 1.4564(19)
O3 C3 1.211(2)
O4 C6 1.4184(17)
O5 C7 1.4233(19)
O6 C8 1.4250(19)
C1 C9 1.521(2)
C3 C4 1.488(2)
C4 C5 1.528(2)
C5 C6 1.525(2)
C5 C9 1.5469(19)
C6 C7 1.524(2)
C7 C8 1.534(2)
C8 C10 1.520(2)
C8 C9 1.5519(19)

loop_
_geom_torsion_atom_site_label_1
_geom_torsion_atom_site_label_2
_geom_torsion_atom_site_label_3
_geom_torsion_atom_site_label_4
_geom_torsion
C3 O2 C1 C9 51.20(17)
C1 O2 C3 O3 174.79(13)
C1 O2 C3 C4 -6.11(18)
O3 C3 C4 C5 134.26(16)
O2 C3 C4 C5 -44.77(18)
C3 C4 C5 C6 -66.95(16)
C3 C4 C5 C9 50.28(17)
C4 C5 C6 O4 -77.63(16)
C9 C5 C6 O4 160.13(12)
C4 C5 C6 C7 158.51(12)
C9 C5 C6 C7 36.27(14)
O4 C6 C7 O5 -55.04(17)
C5 C6 C7 O5 67.48(14)
O4 C6 C7 C8 -169.94(11)
C5 C6 C7 C8 -47.42(13)
O5 C7 C8 O6 168.21(11)
C6 C7 C8 O6 -75.02(14)
O5 C7 C8 C10 45.16(16)
C6 C7 C8 C10 161.93(13)
O5 C7 C8 C9 -77.35(13)
C6 C7 C8 C9 39.43(13)
O2 C1 C9 C5 -40.48(17)
O2 C1 C9 C8 80.29(15)
C6 C5 C9 C1 114.48(13)
C4 C5 C9 C1 -8.55(17)
C6 C5 C9 C8 -11.23(15)
C4 C5 C9 C8 -134.26(12)
O6 C8 C9 C1 -25.37(17)
C10 C8 C9 C1 95.06(15)
C7 C8 C9 C1 -140.99(12)
O6 C8 C9 C5 98.06(13)
C10 C8 C9 C5 -141.52(13)
C7 C8 C9 C5 -17.56(14)
O6 C8 C10 O1 -56.98(16)
C7 C8 C10 O1 65.94(17)
C9 C8 C10 O1 -176.31(13)

loop_
_cod_related_entry_id
_cod_related_entry_database
_cod_related_entry_code
1 ChemSpider 17262747
